data_4114550
loop_
_publ_author_name
'Claudio Palomo'
'Jesus M. Aizpurua'
'Ana Benito'
'Jos\'e Ignacio Miranda'
'Raluca M. Fratila'
'Carlos Matute'
'Maria Domercq'
'Federico Gago'
'Sonsoles Martin-Santamaria'
'Anthony Linden'

_publ_contact_author_address
; Departamento de Qu\'imica Org\'anica I
   Facultad de Qu\'imica
   Universidad del Pa\'is Vasco
   Apdo 1072
   E-20080 San Sebasti\'an
   Spain
;
_publ_contact_author_email alinden@oci.unizh.ch
_publ_contact_author_fax '41 1 635 6812'
_publ_contact_author_name 'Claudio Palomo'
_publ_contact_author_phone '41 1 635 4228'
_publ_section_title
;
 Development of a New Family of Conformationally Restricted Peptides as
 Potent Nucleators of \b-Turns. Design, Synthesis, Structure, and
 Biological Evaluation of a \b-Lactam Peptide Analogue of Melanostatin
;
_journal_name_full 'Journal of the American Chemical Society'
_journal_page_first 16243
_journal_page_last 16260
_journal_paper_doi 10.1021/ja038180a
_journal_volume 125
_journal_year 2003
_chemical_absolute_configuration syn
_chemical_formula_moiety 'C25 H37 N3 O6'
_chemical_formula_sum 'C25 H37 N3 O6'
_chemical_formula_weight 475.58
_chemical_melting_point 424
_chemical_name_systematic
;
(3S,4R)-1-(3-aza-4-carboxy-4-methyl-2-oxopentyl)-3-benzyl-3-
tert-butoxicarbonylamino-4-isobutylazetidin-2-one
;
_space_group_IT_number 154
_symmetry_cell_setting trigonal
_symmetry_Int_Tables_number 154
_symmetry_space_group_name_Hall 'P 32 2"'
_symmetry_space_group_name_H-M 'P 32 2 1'
_atom_sites_solution_hydrogens mixed
_atom_sites_solution_primary direct
_atom_sites_solution_secondary difmap
_audit_creation_date 02-01-20
_audit_creation_method SHELXL-97
_cell_angle_alpha 90.00
_cell_angle_beta 90.00
_cell_angle_gamma 120.00
_cell_formula_units_Z 6
_cell_length_a 15.0005(1)
_cell_length_b 15.0005(1)
_cell_length_c 21.8165(2)
_cell_measurement_reflns_used 3132
_cell_measurement_temperature 160(1)
_cell_measurement_theta_max 26.0
_cell_measurement_theta_min 2.0
_cell_volume 4251.35(6)
_computing_cell_refinement 'DENZO-SMN (Otwinowski & Minor, 1997)'
_computing_data_collection 'COLLECT (Nonius, 2000)'
_computing_data_reduction 'DENZO-SMN and SCALEPACK (Otwinowski & Minor, 1997)'
_computing_molecular_graphics 'ORTEPII (Johnson, 1976)'
_computing_publication_material 'SHELXL97 and PLATON (Spek, 2003)'
_computing_structure_refinement 'SHELXL97 (Sheldrick, 1997)'
_computing_structure_solution 'SIR92 (Altomare et al., 1994)'
_diffrn_ambient_temperature 160(1)
_diffrn_detector '65 mm CCD camera on \k goniostat'
_diffrn_detector_area_resol_mean 9
_diffrn_measured_fraction_theta_full 0.997
_diffrn_measured_fraction_theta_max 0.997
_diffrn_measurement_device_type 'Nonius KappaCCD diffractometer'
_diffrn_measurement_method '\f and \w scans with \k offsets'
_diffrn_radiation_monochromator 'horizontally mounted graphite crystal'
_diffrn_radiation_source 'Nonius FR591 sealed tube generator'
_diffrn_radiation_type 'Mo K\a'
_diffrn_radiation_wavelength 0.71073
_diffrn_reflns_av_R_equivalents 0.050
_diffrn_reflns_av_sigmaI/netI 0.0301
_diffrn_reflns_limit_h_max 18
_diffrn_reflns_limit_h_min -18
_diffrn_reflns_limit_k_max 9
_diffrn_reflns_limit_k_min -9
_diffrn_reflns_limit_l_max 26
_diffrn_reflns_limit_l_min -26
_diffrn_reflns_number 85545
_diffrn_reflns_theta_full 26.00
_diffrn_reflns_theta_max 26.00
_diffrn_reflns_theta_min 2.87
_diffrn_standards_decay_% 0
_diffrn_standards_number 0
_exptl_absorpt_coefficient_mu 0.0796
_exptl_absorpt_correction_type none
_exptl_crystal_colour colourless
_exptl_crystal_density_diffrn 1.115
_exptl_crystal_description prism
_exptl_crystal_F_000 1536
_exptl_crystal_size_max 0.30
_exptl_crystal_size_mid 0.30
_exptl_crystal_size_min 0.25
_refine_diff_density_max 0.181
_refine_diff_density_min -0.171
_refine_diff_density_rms 0.040
_refine_ls_abs_structure_details 'Flack & Bernardinelli (2000)'
_refine_ls_abs_structure_Flack 0.2(7)
_refine_ls_extinction_coef 0.0153(11)
_refine_ls_extinction_expression Fc^*^=kFc[1+0.001xFc^2^\l^3^/sin(2\q)]^-1/4^
_refine_ls_extinction_method SHELXL
_refine_ls_goodness_of_fit_ref 1.049
_refine_ls_hydrogen_treatment mixed
_refine_ls_matrix_type full
_refine_ls_number_parameters 369
_refine_ls_number_reflns 5573
_refine_ls_number_restraints 0
_refine_ls_restrained_S_all 1.049
_refine_ls_R_factor_all 0.0512
_refine_ls_R_factor_gt 0.0368
_refine_ls_shift/su_max 0.001
_refine_ls_shift/su_mean 0.000
_refine_ls_structure_factor_coef Fsqd
_refine_ls_weighting_details 'w=1/[\s^2^(Fo^2^)+(0.0520P)^2^+0.1975P] where P=(Fo^2^+2Fc^2^)/3'
_refine_ls_weighting_scheme calc
_refine_ls_wR_factor_gt 0.0865
_refine_ls_wR_factor_ref 0.0939
_reflns_number_gt 4561
_reflns_number_total 5578
_reflns_threshold_expression 'I > 2\s(I)'
_cod_data_source_file ja038180asi20030828_065724_1.cif
_cod_data_source_block 11
_cod_depositor_comments
;
The following automatic conversions were performed:

'_atom_sites_solution_hydrogens' value 'geom & difmap' was changed to
'mixed'.

Automatic conversion script
Id: cif_fix_values 6452 2018-10-05 10:23:21Z andrius 
;
_cod_original_sg_symbol_H-M 'P 32 2 1 '
_cod_database_code 4114550

loop_
_symmetry_equiv_pos_as_xyz
'x, y, z'
'-y, x-y, z+2/3'
'-x+y, -x, z+1/3'
'y, x, -z'
'-x, -x+y, -z+2/3'
'x-y, -y, -z+1/3'

loop_
_atom_site_label
_atom_site_type_symbol
_atom_site_fract_x
_atom_site_fract_y
_atom_site_fract_z
_atom_site_U_iso_or_equiv
_atom_site_adp_type
_atom_site_occupancy
_atom_site_symmetry_multiplicity
_atom_site_calc_flag
_atom_site_refinement_flags
_atom_site_disorder_assembly
_atom_site_disorder_group
O2 O 0.57531(9) 0.08756(9) 0.98960(5) 0.0480(3) Uani 1 1 d . . .
O6 O 0.61758(9) -0.10160(9) 0.81504(5) 0.0577(3) Uani 1 1 d . . .
O9 O 0.82864(9) 0.02610(10) 0.72505(5) 0.0498(3) Uani 1 1 d . . .
H9 H 0.825(2) 0.018(2) 0.6869(13) 0.032(9) Uiso 0.50 1 d P . .
O10 O 0.69435(9) 0.05101(10) 0.71903(6) 0.0518(3) Uani 1 1 d . . .
H10 H 0.676(3) 0.023(3) 0.6853(15) 0.052(12) Uiso 0.50 1 d P . .
O13 O 0.69372(8) 0.25955(9) 0.88774(5) 0.0444(3) Uani 1 1 d . . .
O14 O 0.68089(9) 0.40457(9) 0.88471(5) 0.0521(3) Uani 1 1 d . . .
N1 N 0.50476(10) 0.03087(11) 0.89220(5) 0.0434(3) Uani 1 1 d . B .
N3 N 0.54615(12) 0.25848(12) 0.91315(7) 0.0538(4) Uani 1 1 d . . .
H3 H 0.5108(18) 0.2867(18) 0.9090(10) 0.077(7) Uiso 1 1 d . . .
N7 N 0.69075(10) 0.06446(11) 0.84370(6) 0.0458(4) Uani 1 1 d . . .
H7 H 0.6850(14) 0.1148(15) 0.8619(8) 0.057(5) Uiso 1 1 d . . .
C2 C 0.53248(12) 0.08940(11) 0.94327(6) 0.0368(3) Uani 1 1 d . . .
C3 C 0.48080(12) 0.14943(13) 0.92013(7) 0.0430(4) Uani 1 1 d . B .
C4 C 0.45381(13) 0.08062(16) 0.86122(7) 0.0534(5) Uani 1 1 d . . .
H41 H 0.3780 0.0329 0.8571 0.064 Uiso 0.60 1 calc PR A 1
H42 H 0.3779 0.0318 0.8596 0.064 Uiso 0.40 1 calc PR A 2
C5 C 0.51506(13) -0.05664(13) 0.87679(9) 0.0569(5) Uani 1 1 d . . .
H51 H 0.4551 -0.1044 0.8516 0.068 Uiso 1 1 calc R B .
H52 H 0.5128 -0.0931 0.9151 0.068 Uiso 1 1 calc R . .
C6 C 0.61246(13) -0.03198(14) 0.84226(8) 0.0486(4) Uani 1 1 d . B .
C8 C 0.78855(12) 0.09158(13) 0.81374(7) 0.0451(4) Uani 1 1 d . . .
C9 C 0.76712(12) 0.05087(12) 0.74797(7) 0.0396(4) Uani 1 1 d . . .
C11 C 0.84551(14) 0.04880(16) 0.85001(8) 0.0584(5) Uani 1 1 d . . .
H111 H 0.8602 0.0784 0.8913 0.088 Uiso 1 1 calc R . .
H112 H 0.9103 0.0667 0.8293 0.088 Uiso 1 1 calc R . .
H113 H 0.8027 -0.0263 0.8528 0.088 Uiso 1 1 calc R . .
C12 C 0.85263(14) 0.20955(14) 0.80871(8) 0.0577(5) Uani 1 1 d . . .
H121 H 0.8139 0.2350 0.7855 0.087 Uiso 1 1 calc R . .
H122 H 0.9175 0.2291 0.7875 0.087 Uiso 1 1 calc R . .
H123 H 0.8674 0.2398 0.8499 0.087 Uiso 1 1 calc R . .
C13 C 0.64465(13) 0.30366(13) 0.89423(7) 0.0443(4) Uani 1 1 d . . .
C15 C 0.78457(14) 0.47181(14) 0.85845(8) 0.0540(5) Uani 1 1 d . . .
C16 C 0.79197(17) 0.57612(15) 0.85904(10) 0.0711(6) Uani 1 1 d . . .
H161 H 0.7372 0.5739 0.8335 0.107 Uiso 1 1 calc R . .
H162 H 0.8591 0.6280 0.8429 0.107 Uiso 1 1 calc R . .
H163 H 0.7845 0.5941 0.9012 0.107 Uiso 1 1 calc R . .
C17 C 0.86680(16) 0.47103(18) 0.89830(10) 0.0772(6) Uani 1 1 d . . .
H171 H 0.8556 0.4826 0.9411 0.116 Uiso 1 1 calc R . .
H172 H 0.9347 0.5258 0.8850 0.116 Uiso 1 1 calc R . .
H173 H 0.8633 0.4042 0.8946 0.116 Uiso 1 1 calc R . .
C18 C 0.78579(18) 0.43696(17) 0.79356(9) 0.0729(6) Uani 1 1 d . . .
H181 H 0.7796 0.3688 0.7943 0.109 Uiso 1 1 calc R . .
H182 H 0.8506 0.4861 0.7737 0.109 Uiso 1 1 calc R . .
H183 H 0.7279 0.4334 0.7706 0.109 Uiso 1 1 calc R . .
C19 C 0.38814(14) 0.13100(13) 0.95993(7) 0.0479(4) Uani 1 1 d . . .
H191 H 0.4136 0.1573 1.0017 0.058 Uiso 1 1 calc R B .
H192 H 0.3593 0.1724 0.9429 0.058 Uiso 1 1 calc R . .
C20 C 0.30168(13) 0.02042(13) 0.96534(7) 0.0455(4) Uani 1 1 d . B .
C21 C 0.31231(14) -0.05214(14) 0.99964(7) 0.0513(4) Uani 1 1 d . . .
H21 H 0.3752 -0.0323 1.0204 0.062 Uiso 1 1 calc R B .
C22 C 0.23225(16) -0.15295(14) 1.00375(8) 0.0562(5) Uani 1 1 d . B .
H22 H 0.2411 -0.2017 1.0268 0.067 Uiso 1 1 calc R . .
C23 C 0.14061(16) -0.18278(15) 0.97491(7) 0.0585(5) Uani 1 1 d . . .
H23 H 0.0859 -0.2519 0.9780 0.070 Uiso 1 1 calc R B .
C24 C 0.12791(15) -0.11196(16) 0.94127(8) 0.0609(5) Uani 1 1 d . B .
H24 H 0.0643 -0.1321 0.9214 0.073 Uiso 1 1 calc R . .
C25 C 0.20833(15) -0.01135(15) 0.93656(8) 0.0539(5) Uani 1 1 d . . .
H25 H 0.1991 0.0368 0.9131 0.065 Uiso 1 1 calc R B .
C26A C 0.5011(5) 0.1479(4) 0.8020(3) 0.0493(12) Uani 0.60 1 d P B 1
H261 H 0.4947 0.2103 0.8045 0.059 Uiso 0.60 1 calc PR B 1
H262 H 0.5752 0.1700 0.7993 0.059 Uiso 0.60 1 calc PR B 1
C27A C 0.4459(3) 0.0866(3) 0.74474(13) 0.0608(8) Uani 0.60 1 d P B 1
H271 H 0.4384 0.0167 0.7482 0.073 Uiso 0.60 1 calc PR B 1
C28A C 0.5106(4) 0.1392(4) 0.68810(16) 0.0802(13) Uani 0.60 1 d P B 1
H281 H 0.5207 0.2088 0.6846 0.120 Uiso 0.60 1 calc PR B 1
H282 H 0.4751 0.0994 0.6515 0.120 Uiso 0.60 1 calc PR B 1
H283 H 0.5777 0.1434 0.6918 0.120 Uiso 0.60 1 calc PR B 1
C29A C 0.3389(11) 0.0734(12) 0.7381(5) 0.078(2) Uani 0.60 1 d P B 1
H291 H 0.3449 0.1406 0.7306 0.117 Uiso 0.60 1 calc PR B 1
H292 H 0.2997 0.0438 0.7759 0.117 Uiso 0.60 1 calc PR B 1
H293 H 0.3032 0.0273 0.7037 0.117 Uiso 0.60 1 calc PR B 1
C26B C 0.4966(7) 0.1046(6) 0.7969(4) 0.0437(17) Uani 0.40 1 d P B 2
H263 H 0.4825 0.0403 0.7758 0.052 Uiso 0.40 1 calc PR B 2
H264 H 0.5721 0.1512 0.7982 0.052 Uiso 0.40 1 calc PR B 2
C27B C 0.4460(4) 0.1556(4) 0.7620(2) 0.0583(13) Uani 0.40 1 d P B 2
H272 H 0.4595 0.2179 0.7860 0.070 Uiso 0.40 1 calc PR B 2
C28B C 0.4991(7) 0.1937(6) 0.6999(3) 0.087(2) Uani 0.40 1 d P B 2
H284 H 0.5717 0.2453 0.7063 0.131 Uiso 0.40 1 calc PR B 2
H285 H 0.4652 0.2246 0.6769 0.131 Uiso 0.40 1 calc PR B 2
H286 H 0.4944 0.1356 0.6767 0.131 Uiso 0.40 1 calc PR B 2
C29B C 0.3323(16) 0.0912(16) 0.7552(7) 0.068(3) Uani 0.40 1 d P B 2
H294 H 0.3143 0.0211 0.7436 0.102 Uiso 0.40 1 calc PR B 2
H295 H 0.3088 0.1207 0.7232 0.102 Uiso 0.40 1 calc PR B 2
H296 H 0.2990 0.0896 0.7941 0.102 Uiso 0.40 1 calc PR B 2

loop_
_atom_site_aniso_label
_atom_site_aniso_U_11
_atom_site_aniso_U_22
_atom_site_aniso_U_33
_atom_site_aniso_U_23
_atom_site_aniso_U_13
_atom_site_aniso_U_12
O2 0.0515(7) 0.0532(7) 0.0409(6) 0.0021(5) -0.0098(5) 0.0274(6)
O6 0.0457(7) 0.0519(7) 0.0688(8) -0.0199(6) 0.0089(6) 0.0193(6)
O9 0.0546(8) 0.0627(8) 0.0445(7) -0.0094(6) 0.0008(6) 0.0387(6)
O10 0.0479(7) 0.0636(8) 0.0501(7) -0.0146(6) -0.0099(6) 0.0325(6)
O13 0.0430(6) 0.0503(7) 0.0458(6) 0.0037(5) 0.0008(5) 0.0277(6)
O14 0.0523(7) 0.0486(7) 0.0596(7) 0.0164(6) 0.0173(6) 0.0284(6)
N1 0.0371(7) 0.0521(8) 0.0405(7) -0.0088(6) 0.0001(6) 0.0219(7)
N3 0.0474(9) 0.0541(9) 0.0715(10) 0.0244(8) 0.0211(7) 0.0342(8)
N7 0.0345(7) 0.0466(9) 0.0509(8) -0.0155(7) 0.0016(6) 0.0163(7)
C2 0.0376(8) 0.0415(9) 0.0334(7) 0.0005(7) 0.0014(7) 0.0215(7)
C3 0.0452(10) 0.0491(10) 0.0412(8) 0.0112(7) 0.0072(7) 0.0284(8)
C4 0.0381(9) 0.0844(14) 0.0360(8) 0.0046(8) 0.0002(7) 0.0293(9)
C5 0.0428(10) 0.0508(11) 0.0696(11) -0.0188(9) 0.0105(8) 0.0178(9)
C6 0.0403(9) 0.0477(10) 0.0518(9) -0.0131(8) 0.0029(7) 0.0175(9)
C8 0.0339(8) 0.0518(10) 0.0471(9) -0.0116(7) 0.0005(7) 0.0195(8)
C9 0.0343(8) 0.0367(8) 0.0453(8) -0.0055(7) 0.0004(7) 0.0159(7)
C11 0.0453(10) 0.0823(13) 0.0498(9) -0.0154(9) -0.0072(8) 0.0336(10)
C12 0.0414(10) 0.0513(11) 0.0647(11) -0.0200(9) 0.0080(8) 0.0115(9)
C13 0.0488(10) 0.0504(10) 0.0403(8) 0.0101(7) 0.0044(7) 0.0297(9)
C15 0.0478(10) 0.0520(10) 0.0626(11) 0.0189(9) 0.0146(8) 0.0252(9)
C16 0.0726(14) 0.0553(12) 0.0861(13) 0.0220(11) 0.0252(11) 0.0324(11)
C17 0.0565(12) 0.0666(14) 0.0972(15) 0.0178(12) -0.0059(11) 0.0224(11)
C18 0.0876(15) 0.0792(15) 0.0598(11) 0.0245(11) 0.0280(11) 0.0476(13)
C19 0.0507(10) 0.0505(10) 0.0532(9) 0.0152(8) 0.0182(8) 0.0334(8)
C20 0.0527(11) 0.0498(10) 0.0462(9) 0.0121(8) 0.0193(8) 0.0348(9)
C21 0.0594(11) 0.0579(11) 0.0458(9) 0.0170(8) 0.0155(8) 0.0362(10)
C22 0.0712(13) 0.0542(11) 0.0520(10) 0.0187(8) 0.0205(9) 0.0379(11)
C23 0.0650(13) 0.0496(11) 0.0601(10) 0.0091(9) 0.0204(10) 0.0281(10)
C24 0.0581(12) 0.0609(12) 0.0678(11) 0.0029(10) 0.0059(9) 0.0329(11)
C25 0.0590(12) 0.0570(11) 0.0588(11) 0.0125(9) 0.0125(9) 0.0387(10)
C26A 0.051(2) 0.072(4) 0.035(2) 0.000(3) 0.0000(15) 0.038(3)
C27A 0.068(2) 0.082(2) 0.0385(16) 0.0013(17) 0.0002(15) 0.0418(19)
C28A 0.093(3) 0.122(4) 0.0330(17) 0.015(2) 0.0081(18) 0.060(3)
C29A 0.076(4) 0.115(7) 0.051(5) -0.008(4) -0.016(4) 0.055(4)
C26B 0.046(3) 0.053(5) 0.030(3) -0.001(3) 0.004(2) 0.023(4)
C27B 0.091(4) 0.062(3) 0.034(2) -0.003(2) -0.012(2) 0.048(3)
C28B 0.137(7) 0.086(5) 0.047(3) 0.008(3) -0.006(3) 0.061(5)
C29B 0.073(5) 0.094(7) 0.054(8) -0.020(6) -0.021(6) 0.056(4)

loop_
_atom_type_symbol
_atom_type_description
_atom_type_number_in_cell
_atom_type_scat_dispersion_real
_atom_type_scat_dispersion_imag
_atom_type_scat_source
C C 150 0.0033 0.0016
; International Tables for Crystallography (1992).
Vol. C, Tables 4.2.6.8 and 6.1.1.4
;
H H 222 0.0000 0.0000
; International Tables for Crystallography (1992).
Vol. C, Tables 4.2.6.8 and 6.1.1.4
;
N N 18 0.0061 0.0033
; International Tables for Crystallography (1992).
Vol. C, Tables 4.2.6.8 and 6.1.1.4
;
O O 36 0.0106 0.0060
; International Tables for Crystallography (1992).
Vol. C, Tables 4.2.6.8 and 6.1.1.4
;

loop_
_geom_angle_atom_site_label_1
_geom_angle_atom_site_label_2
_geom_angle_atom_site_label_3
_geom_angle
C9 O9 H9 116(2)
C9 O10 H10 121(2)
C13 O14 C15 121.48(13)
C2 N1 C5 130.47(14)
C2 N1 C4 96.80(13)
C5 N1 C4 132.54(14)
C13 N3 C3 123.99(15)
C13 N3 H3 121.9(17)
C3 N3 H3 110.2(17)
C6 N7 C8 120.50(14)
C6 N7 H7 121.5(12)
C8 N7 H7 118.0(12)
O2 C2 N1 132.23(15)
O2 C2 C3 135.99(14)
N1 C2 C3 91.63(12)
N3 C3 C2 116.46(13)
N3 C3 C19 107.76(13)
C2 C3 C19 112.53(12)
N3 C3 C4 117.89(14)
C2 C3 C4 85.61(12)
C19 C3 C4 115.48(14)
N1 C4 C26B 106.3(3)
N1 C4 C3 85.93(11)
C26B C4 C3 131.7(3)
N1 C4 C26A 121.3(2)
C3 C4 C26A 111.4(2)
N1 C4 H41 111.8
C26B C4 H41 106.4
C3 C4 H41 111.8
C26A C4 H41 111.8
N1 C4 H42 109.6
C26B C4 H42 109.6
C3 C4 H42 109.6
C26A C4 H42 115.1
N1 C5 C6 115.10(14)
N1 C5 H51 108.5
C6 C5 H51 108.5
N1 C5 H52 108.5
C6 C5 H52 108.5
H51 C5 H52 107.5
O6 C6 N7 122.36(15)
O6 C6 C5 119.45(15)
N7 C6 C5 118.17(15)
N7 C8 C11 110.25(14)
N7 C8 C9 109.04(12)
C11 C8 C9 111.70(14)
N7 C8 C12 108.30(13)
C11 C8 C12 111.26(14)
C9 C8 C12 106.15(13)
O9 C9 O10 124.37(13)
O9 C9 C8 116.88(14)
O10 C9 C8 118.56(14)
C8 C11 H111 109.5
C8 C11 H112 109.5
H111 C11 H112 109.5
C8 C11 H113 109.5
H111 C11 H113 109.5
H112 C11 H113 109.5
C8 C12 H121 109.5
C8 C12 H122 109.5
H121 C12 H122 109.5
C8 C12 H123 109.5
H121 C12 H123 109.5
H122 C12 H123 109.5
O13 C13 O14 125.39(15)
O13 C13 N3 124.82(16)
O14 C13 N3 109.78(14)
O14 C15 C16 102.13(14)
O14 C15 C18 108.45(15)
C16 C15 C18 110.99(16)
O14 C15 C17 110.77(14)
C16 C15 C17 111.38(18)
C18 C15 C17 112.59(17)
C15 C16 H161 109.5
C15 C16 H162 109.5
H161 C16 H162 109.5
C15 C16 H163 109.5
H161 C16 H163 109.5
H162 C16 H163 109.5
C15 C17 H171 109.5
C15 C17 H172 109.5
H171 C17 H172 109.5
C15 C17 H173 109.5
H171 C17 H173 109.5
H172 C17 H173 109.5
C15 C18 H181 109.5
C15 C18 H182 109.5
H181 C18 H182 109.5
C15 C18 H183 109.5
H181 C18 H183 109.5
H182 C18 H183 109.5
C20 C19 C3 116.20(13)
C20 C19 H191 108.2
C3 C19 H191 108.2
C20 C19 H192 108.2
C3 C19 H192 108.2
H191 C19 H192 107.4
C25 C20 C21 117.75(16)
C25 C20 C19 120.44(15)
C21 C20 C19 121.81(16)
C22 C21 C20 120.77(18)
C22 C21 H21 119.6
C20 C21 H21 119.6
C23 C22 C21 120.54(17)
C23 C22 H22 119.7
C21 C22 H22 119.7
C22 C23 C24 119.71(18)
C22 C23 H23 120.1
C24 C23 H23 120.1
C23 C24 C25 119.82(19)
C23 C24 H24 120.1
C25 C24 H24 120.1
C20 C25 C24 121.41(17)
C20 C25 H25 119.3
C24 C25 H25 119.3
C27A C26A C4 110.6(4)
C27A C26A H261 109.5
C4 C26A H261 109.5
C27A C26A H262 109.5
C4 C26A H262 109.5
H261 C26A H262 108.1
C29A C27A C28A 110.4(6)
C29A C27A C26A 112.1(4)
C28A C27A C26A 109.7(4)
C29A C27A H271 108.2
C28A C27A H271 108.2
C26A C27A H271 108.2
C4 C26B C27B 108.9(5)
C4 C26B H263 109.9
C27B C26B H263 109.9
C4 C26B H264 109.9
C27B C26B H264 109.9
H263 C26B H264 108.3
C29B C27B C26B 114.9(9)
C29B C27B C28B 111.5(7)
C26B C27B C28B 109.4(6)
C29B C27B H272 106.9
C26B C27B H272 106.9
C28B C27B H272 106.9
C27B C28B H284 109.5
C27B C28B H285 109.5
H284 C28B H285 109.5
C27B C28B H286 109.5
H284 C28B H286 109.5
H285 C28B H286 109.5
C27B C29B H294 109.5
C27B C29B H295 109.5
H294 C29B H295 109.5
C27B C29B H296 109.5
H294 C29B H296 109.5
H295 C29B H296 109.5

loop_
_geom_bond_atom_site_label_1
_geom_bond_atom_site_label_2
_geom_bond_distance
O2 C2 1.2053(17)
O6 C6 1.237(2)
O9 C9 1.2581(19)
O9 H9 0.84(3)
O10 C9 1.2619(19)
O10 H10 0.82(3)
O13 C13 1.219(2)
O14 C13 1.344(2)
O14 C15 1.482(2)
N1 C2 1.3491(19)
N1 C5 1.436(2)
N1 C4 1.473(2)
N3 C13 1.346(2)
N3 C3 1.434(2)
N3 H3 0.83(2)
N7 C6 1.332(2)
N7 C8 1.466(2)
N7 H7 0.90(2)
C2 C3 1.538(2)
C3 C19 1.542(2)
C3 C4 1.569(2)
C4 C26B 1.511(9)
C4 C26A 1.573(6)
C4 H41 1.0000
C4 H42 1.0000
C5 C6 1.516(2)
C5 H51 0.9900
C5 H52 0.9900
C8 C11 1.522(3)
C8 C9 1.529(2)
C8 C12 1.538(3)
C11 H111 0.9800
C11 H112 0.9800
C11 H113 0.9800
C12 H121 0.9800
C12 H122 0.9800
C12 H123 0.9800
C15 C16 1.512(3)
C15 C18 1.512(3)
C15 C17 1.514(3)
C16 H161 0.9800
C16 H162 0.9800
C16 H163 0.9800
C17 H171 0.9800
C17 H172 0.9800
C17 H173 0.9800
C18 H181 0.9800
C18 H182 0.9800
C18 H183 0.9800
C19 C20 1.515(2)
C19 H191 0.9900
C19 H192 0.9900
C20 C25 1.384(2)
C20 C21 1.394(2)
C21 C22 1.386(3)
C21 H21 0.9500
C22 C23 1.368(3)
C22 H22 0.9500
C23 C24 1.381(3)
C23 H23 0.9500
C24 C25 1.387(3)
C24 H24 0.9500
C25 H25 0.9500
C26A C27A 1.527(7)
C26A H261 0.9900
C26A H262 0.9900
C27A C29A 1.522(14)
C27A C28A 1.525(5)
C27A H271 1.0000
C28A H281 0.9800
C28A H282 0.9800
C28A H283 0.9800
C29A H291 0.9800
C29A H292 0.9800
C29A H293 0.9800
C26B C27B 1.523(10)
C26B H263 0.9900
C26B H264 0.9900
C27B C29B 1.49(2)
C27B C28B 1.531(8)
C27B H272 1.0000
C28B H284 0.9800
C28B H285 0.9800
C28B H286 0.9800
C29B H294 0.9800
C29B H295 0.9800
C29B H296 0.9800

loop_
_geom_hbond_atom_site_label_D
_geom_hbond_atom_site_label_H
_geom_hbond_atom_site_label_A
_geom_hbond_distance_DH
_geom_hbond_distance_HA
_geom_hbond_distance_DA
_geom_hbond_angle_DHA
_geom_hbond_site_symmetry_A
_geom_hbond_publ_flag
O9 H9 O9 0.84(3) 1.81(3) 2.636(2) 169(3) 6_556 yes
O10 H10 O10 0.82(3) 1.82(3) 2.641(2) 172(4) 6_556 yes
N3 H3 O6 0.83(2) 2.26(2) 2.961(2) 142(2) 5_666 yes
N7 H7 O13 0.90(2) 2.18(2) 3.0592(19) 166.2(17) . yes

loop_
_geom_torsion_atom_site_label_1
_geom_torsion_atom_site_label_2
_geom_torsion_atom_site_label_3
_geom_torsion_atom_site_label_4
_geom_torsion
C5 N1 C2 O2 2.0(3)
C4 N1 C2 O2 177.40(18)
C5 N1 C2 C3 -173.86(16)
C4 N1 C2 C3 1.56(12)
C13 N3 C3 C2 35.9(2)
C13 N3 C3 C19 163.37(15)
C13 N3 C3 C4 -63.7(2)
O2 C2 C3 N3 63.9(2)
N1 C2 C3 N3 -120.52(14)
O2 C2 C3 C19 -61.2(2)
N1 C2 C3 C19 114.34(15)
O2 C2 C3 C4 -177.02(19)
N1 C2 C3 C4 -1.46(12)
C2 N1 C4 C26B 130.9(3)
C5 N1 C4 C26B -53.9(4)
C2 N1 C4 C3 -1.53(12)
C5 N1 C4 C3 173.74(16)
C2 N1 C4 C26A 111.1(3)
C5 N1 C4 C26A -73.6(3)
N3 C3 C4 N1 119.05(14)
C2 C3 C4 N1 1.34(11)
C19 C3 C4 N1 -111.56(13)
N3 C3 C4 C26B 10.8(5)
C2 C3 C4 C26B -106.9(5)
C19 C3 C4 C26B 140.2(5)
N3 C3 C4 C26A -3.1(3)
C2 C3 C4 C26A -120.8(3)
C19 C3 C4 C26A 126.3(3)
C2 N1 C5 C6 -92.5(2)
C4 N1 C5 C6 93.7(2)
C8 N7 C6 O6 -1.5(3)
C8 N7 C6 C5 176.91(15)
N1 C5 C6 O6 -163.51(16)
N1 C5 C6 N7 18.0(2)
C6 N7 C8 C11 -72.32(19)
C6 N7 C8 C9 50.6(2)
C6 N7 C8 C12 165.73(15)
N7 C8 C9 O9 -149.71(14)
C11 C8 C9 O9 -27.6(2)
C12 C8 C9 O9 93.81(17)
N7 C8 C9 O10 35.1(2)
C11 C8 C9 O10 157.23(16)
C12 C8 C9 O10 -81.34(17)
C15 O14 C13 O13 6.5(2)
C15 O14 C13 N3 -174.59(14)
C3 N3 C13 O13 -9.1(3)
C3 N3 C13 O14 172.01(14)
C13 O14 C15 C16 -177.74(15)
C13 O14 C15 C18 65.0(2)
C13 O14 C15 C17 -59.0(2)
N3 C3 C19 C20 171.47(14)
C2 C3 C19 C20 -58.77(19)
C4 C3 C19 C20 37.3(2)
C3 C19 C20 C25 -108.76(17)
C3 C19 C20 C21 72.0(2)
C25 C20 C21 C22 1.0(2)
C19 C20 C21 C22 -179.78(15)
C20 C21 C22 C23 -1.0(2)
C21 C22 C23 C24 0.2(3)
C22 C23 C24 C25 0.5(3)
C21 C20 C25 C24 -0.3(2)
C19 C20 C25 C24 -179.51(16)
C23 C24 C25 C20 -0.5(3)
N1 C4 C26A C27A 100.9(4)
C3 C4 C26A C27A -160.5(3)
C4 C26A C27A C29A 73.5(8)
C4 C26A C27A C28A -163.5(3)
N1 C4 C26B C27B 179.5(4)
C3 C4 C26B C27B -81.2(7)
C4 C26B C27B C29B -61.5(8)
C4 C26B C27B C28B 172.2(5)
